data_1549502
loop_
_publ_author_name
'Surendhran, Roshaan'
'D'Arpino, Alexander A'
'Sciscent, Bao Y.'
'Cannella, Anthony F.'
'Friedman, Alan E.'
'MacMillan, Samantha N.'
'Gupta, Rupal'
'Lacy, David C.'

_publ_section_title
;
 Deciphering the mechanism of O<sub>2</sub> reduction with electronically
 tunable non-heme iron enzyme model complexes.
;
_journal_issue 26
_journal_name_full 'Chemical science'
_journal_page_first 5773
_journal_page_last 5780
_journal_paper_doi 10.1039/c8sc01621f
_journal_volume 9
_journal_year 2018
_chemical_formula_moiety 'C48 H36 Fe2 N14 O19, 2(C4 H12 N)'
_chemical_formula_sum 'C56 H60 Fe2 N16 O19'
_chemical_formula_weight 1372.90
_space_group_crystal_system triclinic
_space_group_IT_number 2
_space_group_name_Hall '-P 1'
_space_group_name_H-M_alt 'P -1'
_symmetry_space_group_name_Hall '-P 1'
_symmetry_space_group_name_H-M 'P -1'
_atom_sites_solution_hydrogens geom
_atom_sites_solution_primary dual
_audit_creation_date 2017-06-21
_audit_creation_method
;
Olex2 1.2-ac3
(compiled 2016.08.26 svn.r3337 for Rigaku Oxford Diffraction, GUI svn.r5221)
;
_audit_update_record
;
2018-03-28 deposited with the CCDC.
2018-06-05 downloaded from the CCDC.
;
_cell_angle_alpha 68.492(4)
_cell_angle_beta 83.722(4)
_cell_angle_gamma 66.929(4)
_cell_formula_units_Z 1
_cell_length_a 11.3590(5)
_cell_length_b 11.8525(5)
_cell_length_c 13.7993(6)
_cell_measurement_reflns_used 12607
_cell_measurement_temperature 100.01(10)
_cell_measurement_theta_max 75.0080
_cell_measurement_theta_min 3.4120
_cell_volume 1588.95(14)
_computing_cell_refinement 'CrysAlisPro 1.171.39.27b (Rigaku OD, 2015)'
_computing_data_collection 'CrysAlisPro 1.171.39.27b (Rigaku OD, 2015)'
_computing_data_reduction 'CrysAlisPro 1.171.39.27b (Rigaku OD, 2015)'
_computing_molecular_graphics 'Olex2 (Dolomanov et al., 2009)'
_computing_publication_material 'Olex2 (Dolomanov et al., 2009)'
_computing_structure_refinement 'ShelXL (Sheldrick, 2015)'
_computing_structure_solution 'ShelXT (Sheldrick, 2015)'
_diffrn_ambient_environment N~2~
_diffrn_ambient_temperature 100.01(10)
_diffrn_detector 'CCD plate'
_diffrn_detector_type HyPix
_diffrn_measured_fraction_theta_full 0.997
_diffrn_measured_fraction_theta_max 0.996
_diffrn_measurement_details
;
List of Runs (angles in degrees, time in seconds):

  # Type    Start    End  Width  t~exp~   \w     \q     \k     \f   Frames
#--------------------------------------------------------------------------
  1  \w    -12.00  78.00   0.50    3.00    --   47.80 -95.00  24.00  180
  2  \w     36.00  85.50   0.50   12.00    --  107.75 -95.00  24.00   99
  3  \w     51.00  99.00   0.50   12.00    --  107.75 -94.00 -60.00   96
  4  \w     77.00 120.00   0.50   12.00    --  107.75-125.00-120.00   86
  5  \w     90.00 120.00   0.50   12.00    --  107.75-125.00-180.00   60
  6  \w     78.00 103.00   0.50   12.00    --  107.75 -94.00-150.00   50
  7  \w     59.00 122.00   0.50   12.00    --  107.75 -61.00-120.00  126
  8  \w     73.00 100.00   0.50   12.00    --  107.75 -45.00-120.00   54
  9  \w     44.00 100.50   0.50   12.00    --  107.75 -45.00 -60.00  113
 10  \w    126.00 169.00   0.50   12.00    --  107.75  30.00-150.00   86
 11  \w    120.00 144.00   0.50   12.00    --  107.75  61.00 -60.00   48
 12  \w    148.00 176.00   0.50   12.00    --  107.75 125.00 -60.00   56
 13  \w    142.00 174.00   0.50   12.00    --  107.75  61.00  60.00   64
 14  \w    105.00 135.00   0.50   12.00    --  107.75  61.00  60.00   60
 15  \w    102.00 178.00   0.50   12.00    --  107.75  95.00 134.00  152
 16  \w     85.00 178.00   0.50   12.00    --  107.75  79.00  72.19  186
 17  \w     93.00 118.00   0.50   12.00    --  107.75 125.00 -60.00   50
 18  \w     34.00 118.00   0.50   12.00    --  107.75 -15.00 150.00  168
 19  \w     59.00  93.00   0.50   12.00    --  107.75 -45.00  30.00   68
 20  \w     36.00  77.50   0.50   12.00    --  107.75 -77.00 120.00   83
 21  \w     35.00 119.00   0.50   12.00    --  107.75 -30.00 -30.00  168
 22  \w     36.00  79.00   0.50   12.00    --  107.75-125.00   0.00   86
 23  \w     38.00 119.00   0.50   12.00    --  107.75 -30.00 150.00  162
 24  \w     36.00 119.00   0.50   12.00    --  107.75 -45.00 150.00  166
 25  \w     36.00  79.50   0.50   12.00    --  107.75-125.00  90.00   87
 26  \w     36.00 130.00   0.50   12.00    --  107.75 -77.00 -30.00  188
 27  \w     36.00 106.00   0.50   12.00    --  107.75 -94.00-120.00  140
 28  \w     44.00  85.00   0.50   12.00    --  107.75-125.00-180.00   82
 29  \w     -4.00  80.00   0.50    3.00    --   47.80 -99.00-120.00  168
 30  \w     34.00 118.00   0.50   12.00    --  107.75 -15.00  60.00  168
 31  \w     36.00 119.00   0.50   12.00    --  107.75-125.00 150.00  166
 32  \w    -58.00  27.00   0.50    3.00    --  -47.80  19.00  90.00  170
 33  \w    -58.00  25.00   0.50    3.00    --  -47.80  37.00  60.00  166
 34  \w    -78.00  24.00   0.50    3.00    --  -47.80  95.00 134.00  204
 35  \w    -82.00 -14.00   0.50   12.00    --  -86.25  95.00 134.00  136
 36  \w   -119.00 -26.00   0.50    3.00    --  -47.80 -77.00 120.00  186
 37  \w   -119.00 -70.00   0.50    3.00    --  -47.80-125.00   0.00   98
 38  \w   -119.00 -70.00   0.50    3.00    --  -47.80-125.00-180.00   98
 39  \w   -158.00 -80.00   0.50   12.00    --  -86.25 -95.00  24.00  156
;
_diffrn_measurement_device 'four-circle diffractometer'
_diffrn_measurement_device_type 'XtaLAB Synergy, Dualflex, HyPix'
_diffrn_measurement_method '\w scans'
_diffrn_orient_matrix_type 'CrysAlisPro convention (1999,Acta A55,543-557)'
_diffrn_orient_matrix_UB_11 -0.1279140000
_diffrn_orient_matrix_UB_12 0.1189785000
_diffrn_orient_matrix_UB_13 -0.0196133000
_diffrn_orient_matrix_UB_21 -0.0123382000
_diffrn_orient_matrix_UB_22 0.0003044000
_diffrn_orient_matrix_UB_23 -0.1101764000
_diffrn_orient_matrix_UB_31 -0.0724695000
_diffrn_orient_matrix_UB_32 -0.0930787000
_diffrn_orient_matrix_UB_33 0.0435747000
_diffrn_radiation_monochromator mirror
_diffrn_radiation_probe x-ray
_diffrn_radiation_type CuK\a
_diffrn_radiation_wavelength 1.54184
_diffrn_reflns_av_R_equivalents 0.0317
_diffrn_reflns_av_unetI/netI 0.0228
_diffrn_reflns_Laue_measured_fraction_full 0.997
_diffrn_reflns_Laue_measured_fraction_max 0.996
_diffrn_reflns_limit_h_max 12
_diffrn_reflns_limit_h_min -13
_diffrn_reflns_limit_k_max 12
_diffrn_reflns_limit_k_min -14
_diffrn_reflns_limit_l_max 16
_diffrn_reflns_limit_l_min -16
_diffrn_reflns_number 25342
_diffrn_reflns_point_group_measured_fraction_full 0.997
_diffrn_reflns_point_group_measured_fraction_max 0.996
_diffrn_reflns_theta_full 67.684
_diffrn_reflns_theta_max 70.057
_diffrn_reflns_theta_min 3.445
_diffrn_source 'micro-focus sealed X-ray tube'
_diffrn_source_type 'PhotonJet (Cu) X-ray Source'
_exptl_absorpt_coefficient_mu 4.381
_exptl_absorpt_correction_T_max 0.997
_exptl_absorpt_correction_T_min 0.698
_exptl_absorpt_correction_type gaussian
_exptl_absorpt_process_details
;
CrysAlisPro 1.171.39.27b (Rigaku Oxford Diffraction, 2015)
Numerical absorption correction based on gaussian integration over
            a multifaceted crystal model
Empirical absorption correction using spherical harmonics,
 implemented in SCALE3 ABSPACK scaling algorithm.
;
_exptl_crystal_colour 'clear orange'
_exptl_crystal_density_diffrn 1.435
_exptl_crystal_description plate
_exptl_crystal_F_000 712
_exptl_crystal_size_max 0.119
_exptl_crystal_size_mid 0.084
_exptl_crystal_size_min 0.048
_refine_diff_density_max 0.953
_refine_diff_density_min -0.463
_refine_diff_density_rms 0.070
_refine_ls_extinction_method none
_refine_ls_goodness_of_fit_ref 1.071
_refine_ls_hydrogen_treatment constr
_refine_ls_matrix_type full
_refine_ls_number_parameters 425
_refine_ls_number_reflns 6012
_refine_ls_number_restraints 0
_refine_ls_restrained_S_all 1.071
_refine_ls_R_factor_all 0.0528
_refine_ls_R_factor_gt 0.0504
_refine_ls_shift/su_max 0.000
_refine_ls_shift/su_mean 0.000
_refine_ls_structure_factor_coef Fsqd
_refine_ls_weighting_details 'w=1/[\s^2^(Fo^2^)+(0.1050P)^2^+0.6431P] where P=(Fo^2^+2Fc^2^)/3'
_refine_ls_weighting_scheme calc
_refine_ls_wR_factor_gt 0.1494
_refine_ls_wR_factor_ref 0.1527
_reflns_Friedel_coverage 0.000
_reflns_number_gt 5623
_reflns_number_total 6012
_reflns_threshold_expression 'I > 2\s(I)'
_cod_data_source_file c8sc01621f2.cif
_cod_data_source_block rlacy2_abs
_cod_depositor_comments 'Adding full bibliography for 1549501--1549509.cif.'
_cod_original_cell_volume 1588.95(13)
_cod_database_code 1549502
_shelx_shelxl_version_number 2016/6
_chemical_oxdiff_formula C62H62Fe2N10O19
_chemical_oxdiff_usercomment 'Crystallized from acetonitrileand diethyl ether'
_shelx_space_group_comment
;
The symmetry employed for this shelxl refinement is uniquely defined
by the following loop, which should always be used as a source of
symmetry information in preference to the above space-group names.
They are only intended as comments.
;
_reflns_odcompleteness_completeness 99.65
_reflns_odcompleteness_iscentric 1
_reflns_odcompleteness_theta 69.95
_olex2_refinement_description
;
1. Fixed Uiso
 At 1.2 times of:
  All C(H) groups, All C(H,H) groups
 At 1.5 times of:
  All C(H,H,H) groups
2.a Secondary CH2 refined with riding coordinates:
 C8(H8A,H8B), C9(H9A,H9B), C17(H17A,H17B)
2.b Aromatic/amide H refined with riding coordinates:
 C1(H1), C2(H2), C4(H4), C5(H5), C12(H12), C13(H13), C15(H15), C16(H16),
 C20(H20), C21(H21), C23(H23), C24(H24)
2.c Idealised Me refined as rotating group:
 C25(H25A,H25B,H25C), C26(H26A,H26B,H26C), C27(H27A,H27B,H27C), C28(H28A,H28B,
 H28C)
;
_olex2_submission_special_instructions 'No special instructions were received'
_oxdiff_exptl_absorpt_empirical_details
;
Empirical correction (ABSPACK) includes:
- Absorption correction using spherical harmonics
- Frame scaling
;
_oxdiff_exptl_absorpt_empirical_full_max 4.113
_oxdiff_exptl_absorpt_empirical_full_min 0.682

loop_
_space_group_symop_operation_xyz
'x, y, z'
'-x, -y, -z'

loop_
_atom_site_label
_atom_site_type_symbol
_atom_site_fract_x
_atom_site_fract_y
_atom_site_fract_z
_atom_site_U_iso_or_equiv
_atom_site_adp_type
_atom_site_occupancy
_atom_site_site_symmetry_order
_atom_site_calc_flag
_atom_site_refinement_flags_posn
_atom_site_refinement_flags_adp
_atom_site_refinement_flags_occupancy
Fe Fe 0.46068(3) 0.35906(3) 0.56230(3) 0.03242(14) Uani 1 1 d . . .
O1 O -0.1389(2) 0.9680(2) 0.3013(2) 0.0608(6) Uani 1 1 d . . .
O2 O -0.0313(3) 1.0486(2) 0.3586(2) 0.0654(6) Uani 1 1 d . . .
O3 O 0.10632(18) 0.40889(19) 0.69239(16) 0.0445(4) Uani 1 1 d . . .
O4 O 0.40767(18) 0.14763(18) 0.40095(15) 0.0397(4) Uani 1 1 d . . .
O5 O 0.5803(3) 0.5977(3) -0.0065(2) 0.0924(10) Uani 1 1 d . . .
O6 O 0.7547(3) 0.4237(3) 0.0285(2) 0.0697(7) Uani 1 1 d . . .
O7 O 0.58606(18) 0.25879(18) 0.68177(16) 0.0434(4) Uani 1 1 d . . .
O8 O 1.0371(2) 0.2628(2) 0.9690(2) 0.0620(6) Uani 1 1 d . . .
O9 O 0.9908(3) 0.1484(3) 1.12010(19) 0.0636(6) Uani 1 1 d . . .
O10 O 0.500000 0.500000 0.500000 0.0372(5) Uani 1 2 d S T P
N1 N -0.0503(3) 0.9564(2) 0.3534(2) 0.0504(6) Uani 1 1 d . . .
N2 N 0.27439(19) 0.4412(2) 0.59181(17) 0.0349(4) Uani 1 1 d . . .
N3 N 0.46959(19) 0.2837(2) 0.44962(17) 0.0345(4) Uani 1 1 d . . .
N4 N 0.6496(3) 0.4893(3) 0.0527(2) 0.0627(7) Uani 1 1 d . . .
N5 N 0.6549(3) 0.0720(3) 0.8340(2) 0.0525(6) Uani 1 1 d . . .
N6 N 0.9797(3) 0.1940(3) 1.0241(2) 0.0530(6) Uani 1 1 d . . .
N7 N 0.4072(2) 0.1855(2) 0.64841(17) 0.0382(5) Uani 1 1 d . . .
C1 C 0.2095(3) 0.6788(3) 0.5398(2) 0.0411(6) Uani 1 1 d . . .
H1 H 0.273482 0.665660 0.586220 0.049 Uiso 1 1 calc R . .
C2 C 0.1313(3) 0.8050(3) 0.4802(2) 0.0439(6) Uani 1 1 d . . .
H2 H 0.141896 0.878416 0.485040 0.053 Uiso 1 1 calc R . .
C3 C 0.0384(3) 0.8229(3) 0.4141(2) 0.0412(6) Uani 1 1 d . . .
C4 C 0.0237(3) 0.7181(3) 0.4029(2) 0.0406(6) Uani 1 1 d . . .
H4 H -0.039931 0.732076 0.355722 0.049 Uiso 1 1 calc R . .
C5 C 0.1028(2) 0.5932(2) 0.4611(2) 0.0357(5) Uani 1 1 d . . .
H5 H 0.094473 0.520506 0.452843 0.043 Uiso 1 1 calc R . .
C6 C 0.1949(2) 0.5709(2) 0.5322(2) 0.0344(5) Uani 1 1 d . . .
C7 C 0.2180(3) 0.3695(3) 0.6656(2) 0.0380(5) Uani 1 1 d . . .
C8 C 0.3073(3) 0.2276(3) 0.7192(2) 0.0424(6) Uani 1 1 d . . .
H8A H 0.347615 0.219283 0.782880 0.051 Uiso 1 1 calc R . .
H8B H 0.257649 0.170559 0.740107 0.051 Uiso 1 1 calc R . .
C9 C 0.3621(3) 0.1520(3) 0.5710(2) 0.0391(5) Uani 1 1 d . . .
H9A H 0.267606 0.195321 0.563077 0.047 Uiso 1 1 calc R . .
H9B H 0.384543 0.056042 0.596821 0.047 Uiso 1 1 calc R . .
C10 C 0.4190(2) 0.1929(2) 0.4654(2) 0.0347(5) Uani 1 1 d . . .
C11 C 0.5142(2) 0.3323(3) 0.3485(2) 0.0355(5) Uani 1 1 d . . .
C12 C 0.6142(3) 0.2500(3) 0.3083(2) 0.0398(6) Uani 1 1 d . . .
H12 H 0.650285 0.158657 0.347102 0.048 Uiso 1 1 calc R . .
C13 C 0.6619(3) 0.3010(3) 0.2115(2) 0.0451(6) Uani 1 1 d . . .
H13 H 0.732179 0.245981 0.184767 0.054 Uiso 1 1 calc R . .
C14 C 0.6036(3) 0.4342(3) 0.1554(2) 0.0471(6) Uani 1 1 d . . .
C15 C 0.5031(3) 0.5179(3) 0.1933(2) 0.0481(6) Uani 1 1 d . . .
H15 H 0.464756 0.608683 0.153143 0.058 Uiso 1 1 calc R . .
C16 C 0.4600(2) 0.4663(3) 0.2909(2) 0.0392(5) Uani 1 1 d . . .
H16 H 0.392910 0.522552 0.318952 0.047 Uiso 1 1 calc R . .
C17 C 0.5254(3) 0.0804(3) 0.7051(2) 0.0440(6) Uani 1 1 d . . .
H17A H 0.579567 0.036146 0.658282 0.053 Uiso 1 1 calc R . .
H17B H 0.504111 0.014415 0.764736 0.053 Uiso 1 1 calc R . .
C18 C 0.5961(3) 0.1413(3) 0.7436(2) 0.0473(6) Uani 1 1 d . . .
C19 C 0.7331(3) 0.1123(3) 0.8755(2) 0.0474(6) Uani 1 1 d . . .
C20 C 0.7477(3) 0.0642(3) 0.9850(3) 0.0555(7) Uani 1 1 d . . .
H20 H 0.702270 0.011762 1.026028 0.067 Uiso 1 1 calc R . .
C21 C 0.8268(3) 0.0925(3) 1.0331(3) 0.0537(7) Uani 1 1 d . . .
H21 H 0.834657 0.061633 1.107016 0.064 Uiso 1 1 calc R . .
C22 C 0.8947(3) 0.1660(3) 0.9729(2) 0.0495(7) Uani 1 1 d . . .
C23 C 0.8841(3) 0.2132(3) 0.8654(2) 0.0453(6) Uani 1 1 d . . .
H23 H 0.932423 0.262922 0.825236 0.054 Uiso 1 1 calc R . .
C24 C 0.8020(3) 0.1872(3) 0.8167(2) 0.0485(6) Uani 1 1 d . . .
H24 H 0.792743 0.220880 0.742802 0.058 Uiso 1 1 calc R . .
N8 N 0.8709(2) 0.6579(2) 0.78030(19) 0.0438(5) Uani 1 1 d . . .
C25 C 0.8158(3) 0.5681(3) 0.7651(3) 0.0505(7) Uani 1 1 d . . .
H25A H 0.788336 0.520753 0.832035 0.076 Uiso 1 1 calc GR . .
H25B H 0.881278 0.505158 0.737850 0.076 Uiso 1 1 calc GR . .
H25C H 0.742165 0.620214 0.715486 0.076 Uiso 1 1 calc GR . .
C26 C 0.7708(4) 0.7508(4) 0.8251(3) 0.0630(9) Uani 1 1 d . . .
H26A H 0.692596 0.796267 0.780477 0.095 Uiso 1 1 calc GR . .
H26B H 0.802418 0.815120 0.828826 0.095 Uiso 1 1 calc GR . .
H26C H 0.752127 0.701576 0.895244 0.095 Uiso 1 1 calc GR . .
C27 C 0.9838(4) 0.5775(4) 0.8522(3) 0.0726(11) Uani 1 1 d . . .
H27A H 0.956688 0.537262 0.921873 0.109 Uiso 1 1 calc GR . .
H27B H 1.027310 0.633001 0.855466 0.109 Uiso 1 1 calc GR . .
H27C H 1.042660 0.508602 0.827231 0.109 Uiso 1 1 calc GR . .
C28 C 0.9060(3) 0.7307(3) 0.6778(3) 0.0586(8) Uani 1 1 d . . .
H28A H 0.964931 0.668693 0.646345 0.088 Uiso 1 1 calc GR . .
H28B H 0.947677 0.785208 0.685914 0.088 Uiso 1 1 calc GR . .
H28C H 0.828634 0.786672 0.632550 0.088 Uiso 1 1 calc GR . .

loop_
_atom_site_aniso_label
_atom_site_aniso_U_11
_atom_site_aniso_U_22
_atom_site_aniso_U_33
_atom_site_aniso_U_23
_atom_site_aniso_U_13
_atom_site_aniso_U_12
Fe 0.0297(2) 0.0355(2) 0.0401(2) -0.02127(17) 0.00211(15) -0.01327(16)
O1 0.0510(12) 0.0519(12) 0.0680(14) -0.0081(11) -0.0048(11) -0.0183(10)
O2 0.0901(18) 0.0399(11) 0.0665(14) -0.0180(10) 0.0052(13) -0.0264(12)
O3 0.0410(10) 0.0462(10) 0.0520(11) -0.0237(9) 0.0146(8) -0.0196(8)
O4 0.0419(10) 0.0410(9) 0.0463(10) -0.0217(8) -0.0020(8) -0.0192(8)
O5 0.088(2) 0.0716(18) 0.0703(17) -0.0004(14) 0.0233(15) -0.0106(15)
O6 0.0653(15) 0.0690(15) 0.0608(14) -0.0225(12) 0.0249(12) -0.0174(12)
O7 0.0428(10) 0.0405(10) 0.0522(11) -0.0231(9) -0.0072(8) -0.0125(8)
O8 0.0685(15) 0.0630(14) 0.0653(14) -0.0234(11) -0.0005(11) -0.0342(12)
O9 0.0731(15) 0.0678(15) 0.0523(13) -0.0201(11) -0.0101(11) -0.0270(12)
O10 0.0348(12) 0.0413(13) 0.0470(14) -0.0235(11) 0.0056(10) -0.0199(11)
N1 0.0596(15) 0.0395(12) 0.0500(13) -0.0133(10) 0.0125(12) -0.0216(11)
N2 0.0325(10) 0.0355(10) 0.0412(11) -0.0184(9) 0.0033(8) -0.0136(8)
N3 0.0338(10) 0.0373(10) 0.0395(11) -0.0211(9) 0.0038(8) -0.0143(8)
N4 0.0601(17) 0.0568(16) 0.0609(17) -0.0185(14) 0.0162(14) -0.0176(13)
N5 0.0523(14) 0.0466(13) 0.0591(15) -0.0201(12) -0.0060(12) -0.0157(11)
N6 0.0563(15) 0.0491(14) 0.0554(15) -0.0215(12) -0.0022(12) -0.0178(12)
N7 0.0403(11) 0.0372(11) 0.0425(11) -0.0197(9) 0.0015(9) -0.0151(9)
C1 0.0365(13) 0.0458(14) 0.0561(16) -0.0303(13) 0.0069(11) -0.0208(11)
C2 0.0489(15) 0.0354(13) 0.0579(16) -0.0244(12) 0.0168(13) -0.0230(12)
C3 0.0391(13) 0.0344(13) 0.0506(15) -0.0154(11) 0.0113(11) -0.0168(11)
C4 0.0379(13) 0.0435(14) 0.0445(14) -0.0148(11) 0.0053(11) -0.0213(11)
C5 0.0344(12) 0.0344(12) 0.0448(13) -0.0177(10) 0.0057(10) -0.0175(10)
C6 0.0299(11) 0.0364(12) 0.0450(13) -0.0217(10) 0.0108(10) -0.0165(10)
C7 0.0393(13) 0.0412(13) 0.0409(13) -0.0213(11) 0.0055(10) -0.0175(11)
C8 0.0467(14) 0.0419(14) 0.0408(13) -0.0167(11) 0.0067(11) -0.0184(12)
C9 0.0397(13) 0.0400(13) 0.0477(14) -0.0217(11) 0.0021(11) -0.0197(11)
C10 0.0322(11) 0.0329(12) 0.0421(13) -0.0179(10) -0.0020(10) -0.0105(9)
C11 0.0327(12) 0.0430(13) 0.0413(13) -0.0221(11) 0.0027(10) -0.0187(10)
C12 0.0389(13) 0.0402(13) 0.0470(14) -0.0213(11) 0.0034(11) -0.0168(11)
C13 0.0421(14) 0.0496(15) 0.0505(15) -0.0278(13) 0.0090(12) -0.0171(12)
C14 0.0470(15) 0.0489(15) 0.0467(15) -0.0188(12) 0.0102(12) -0.0198(13)
C15 0.0490(15) 0.0416(14) 0.0536(16) -0.0178(12) 0.0071(13) -0.0177(12)
C16 0.0359(12) 0.0407(13) 0.0489(14) -0.0234(11) 0.0061(11) -0.0166(11)
C17 0.0466(15) 0.0343(13) 0.0513(15) -0.0179(11) -0.0058(12) -0.0109(11)
C18 0.0477(15) 0.0401(14) 0.0561(16) -0.0234(13) -0.0086(13) -0.0101(12)
C19 0.0472(15) 0.0421(14) 0.0526(16) -0.0200(12) -0.0010(12) -0.0127(12)
C20 0.0595(18) 0.0541(17) 0.0534(17) -0.0154(14) 0.0002(14) -0.0250(15)
C21 0.0594(18) 0.0527(17) 0.0494(16) -0.0190(13) -0.0002(14) -0.0202(14)
C22 0.0494(16) 0.0433(15) 0.0544(17) -0.0221(13) -0.0021(13) -0.0109(12)
C23 0.0440(14) 0.0421(14) 0.0510(15) -0.0201(12) 0.0020(12) -0.0144(12)
C24 0.0475(15) 0.0487(16) 0.0466(15) -0.0181(12) 0.0006(12) -0.0140(13)
N8 0.0448(12) 0.0423(12) 0.0450(12) -0.0201(10) -0.0024(10) -0.0120(10)
C25 0.0538(17) 0.0500(16) 0.0552(17) -0.0184(13) 0.0057(13) -0.0285(14)
C26 0.061(2) 0.0587(19) 0.067(2) -0.0352(17) 0.0036(16) -0.0084(16)
C27 0.071(2) 0.068(2) 0.077(2) -0.042(2) -0.0284(19) -0.0011(18)
C28 0.0522(17) 0.0585(19) 0.067(2) -0.0165(16) 0.0130(15) -0.0309(15)

loop_
_atom_type_symbol
_atom_type_description
_atom_type_scat_dispersion_real
_atom_type_scat_dispersion_imag
_atom_type_scat_source
C C 0.0181 0.0091 'International Tables Vol C Tables 4.2.6.8 and 6.1.1.4'
H H 0.0000 0.0000 'International Tables Vol C Tables 4.2.6.8 and 6.1.1.4'
Fe Fe -1.1336 3.1974 'International Tables Vol C Tables 4.2.6.8 and 6.1.1.4'
N N 0.0311 0.0180 'International Tables Vol C Tables 4.2.6.8 and 6.1.1.4'
O O 0.0492 0.0322 'International Tables Vol C Tables 4.2.6.8 and 6.1.1.4'

loop_
_exptl_crystal_face_index_h
_exptl_crystal_face_index_k
_exptl_crystal_face_index_l
_exptl_crystal_face_perp_dist
1 -6 0 0.0203
7 5 -1 0.0571
0 7 0 0.0589
-7 -2 1 0.0504
-6 -6 -4 0.0403
0 -1 -9 0.0164
6 6 4 0.0643
-1 5 8 0.0532
4 1 7 0.0371
1 2 9 0.0253
1 4 9 0.0287

loop_
_geom_angle_atom_site_label_1
_geom_angle_atom_site_label_2
_geom_angle_atom_site_label_3
_geom_angle
_geom_angle_site_symmetry_1
O7 Fe N2 118.05(9) .
O7 Fe N3 119.64(8) .
O7 Fe N7 77.14(8) .
O10 Fe O7 101.64(6) .
O10 Fe N2 101.56(6) .
O10 Fe N3 105.31(6) .
O10 Fe N7 176.74(6) .
N2 Fe N3 107.89(8) .
N2 Fe N7 76.55(8) .
N3 Fe N7 77.87(8) .
C18 O7 Fe 121.11(17) .
Fe O10 Fe 180.0 2_666
O1 N1 C3 118.4(2) .
O2 N1 O1 124.2(3) .
O2 N1 C3 117.4(3) .
C6 N2 Fe 122.57(16) .
C7 N2 Fe 120.30(17) .
C7 N2 C6 116.9(2) .
C10 N3 Fe 119.83(17) .
C10 N3 C11 116.7(2) .
C11 N3 Fe 123.08(16) .
O5 N4 O6 123.1(3) .
O5 N4 C14 118.6(3) .
O6 N4 C14 118.4(3) .
C18 N5 C19 121.8(3) .
O8 N6 C22 118.1(3) .
O9 N6 O8 123.2(3) .
O9 N6 C22 118.7(3) .
C8 N7 Fe 105.57(15) .
C8 N7 C17 112.3(2) .
C9 N7 Fe 107.76(16) .
C9 N7 C8 113.0(2) .
C9 N7 C17 112.1(2) .
C17 N7 Fe 105.44(16) .
C2 C1 H1 119.8 .
C2 C1 C6 120.4(3) .
C6 C1 H1 119.8 .
C1 C2 H2 120.3 .
C3 C2 C1 119.3(2) .
C3 C2 H2 120.3 .
C2 C3 N1 120.5(2) .
C2 C3 C4 121.6(3) .
C4 C3 N1 117.9(3) .
C3 C4 H4 120.6 .
C5 C4 C3 118.7(3) .
C5 C4 H4 120.6 .
C4 C5 H5 119.3 .
C4 C5 C6 121.4(2) .
C6 C5 H5 119.3 .
C1 C6 N2 121.3(2) .
C1 C6 C5 118.4(2) .
C5 C6 N2 120.2(2) .
O3 C7 N2 126.5(2) .
O3 C7 C8 120.0(2) .
N2 C7 C8 113.6(2) .
N7 C8 C7 110.2(2) .
N7 C8 H8A 109.6 .
N7 C8 H8B 109.6 .
C7 C8 H8A 109.6 .
C7 C8 H8B 109.6 .
H8A C8 H8B 108.1 .
N7 C9 H9A 109.0 .
N7 C9 H9B 109.0 .
N7 C9 C10 112.8(2) .
H9A C9 H9B 107.8 .
C10 C9 H9A 109.0 .
C10 C9 H9B 109.0 .
O4 C10 N3 126.6(2) .
O4 C10 C9 118.0(2) .
N3 C10 C9 115.2(2) .
C12 C11 N3 121.3(2) .
C12 C11 C16 119.7(2) .
C16 C11 N3 118.9(2) .
C11 C12 H12 119.8 .
C11 C12 C13 120.5(3) .
C13 C12 H12 119.8 .
C12 C13 H13 120.9 .
C14 C13 C12 118.1(3) .
C14 C13 H13 120.9 .
C13 C14 N4 119.2(3) .
C15 C14 N4 118.3(3) .
C15 C14 C13 122.5(3) .
C14 C15 H15 120.8 .
C16 C15 C14 118.5(3) .
C16 C15 H15 120.8 .
C11 C16 H16 119.7 .
C15 C16 C11 120.7(2) .
C15 C16 H16 119.7 .
N7 C17 H17A 110.1 .
N7 C17 H17B 110.1 .
N7 C17 C18 108.2(2) .
H17A C17 H17B 108.4 .
C18 C17 H17A 110.1 .
C18 C17 H17B 110.1 .
O7 C18 C17 114.9(2) .
N5 C18 O7 129.1(3) .
N5 C18 C17 115.9(3) .
C20 C19 N5 116.1(3) .
C24 C19 N5 125.0(3) .
C24 C19 C20 118.8(3) .
C19 C20 H20 119.6 .
C21 C20 C19 120.7(3) .
C21 C20 H20 119.6 .
C20 C21 H21 120.4 .
C20 C21 C22 119.2(3) .
C22 C21 H21 120.4 .
C21 C22 N6 119.0(3) .
C21 C22 C23 121.6(3) .
C23 C22 N6 119.4(3) .
C22 C23 H23 120.4 .
C22 C23 C24 119.2(3) .
C24 C23 H23 120.4 .
C19 C24 H24 119.8 .
C23 C24 C19 120.4(3) .
C23 C24 H24 119.8 .
C26 N8 C25 108.7(3) .
C27 N8 C25 108.6(3) .
C27 N8 C26 110.4(3) .
C28 N8 C25 107.7(2) .
C28 N8 C26 110.3(3) .
C28 N8 C27 111.1(3) .
N8 C25 H25A 109.5 .
N8 C25 H25B 109.5 .
N8 C25 H25C 109.5 .
H25A C25 H25B 109.5 .
H25A C25 H25C 109.5 .
H25B C25 H25C 109.5 .
N8 C26 H26A 109.5 .
N8 C26 H26B 109.5 .
N8 C26 H26C 109.5 .
H26A C26 H26B 109.5 .
H26A C26 H26C 109.5 .
H26B C26 H26C 109.5 .
N8 C27 H27A 109.5 .
N8 C27 H27B 109.5 .
N8 C27 H27C 109.5 .
H27A C27 H27B 109.5 .
H27A C27 H27C 109.5 .
H27B C27 H27C 109.5 .
N8 C28 H28A 109.5 .
N8 C28 H28B 109.5 .
N8 C28 H28C 109.5 .
H28A C28 H28B 109.5 .
H28A C28 H28C 109.5 .
H28B C28 H28C 109.5 .

loop_
_geom_bond_atom_site_label_1
_geom_bond_atom_site_label_2
_geom_bond_distance
Fe O7 1.9772(19)
Fe O10 1.7824(4)
Fe N2 2.020(2)
Fe N3 2.035(2)
Fe N7 2.245(2)
O1 N1 1.235(4)
O2 N1 1.222(3)
O3 C7 1.235(3)
O4 C10 1.235(3)
O5 N4 1.231(4)
O6 N4 1.231(4)
O7 C18 1.306(4)
O8 N6 1.234(4)
O9 N6 1.233(4)
N1 C3 1.478(4)
N2 C6 1.414(3)
N2 C7 1.348(3)
N3 C10 1.349(3)
N3 C11 1.421(3)
N4 C14 1.462(4)
N5 C18 1.296(4)
N5 C19 1.410(4)
N6 C22 1.454(4)
N7 C8 1.470(3)
N7 C9 1.467(3)
N7 C17 1.473(3)
C1 H1 0.9500
C1 C2 1.386(4)
C1 C6 1.394(3)
C2 H2 0.9500
C2 C3 1.372(4)
C3 C4 1.380(4)
C4 H4 0.9500
C4 C5 1.374(4)
C5 H5 0.9500
C5 C6 1.394(4)
C7 C8 1.523(4)
C8 H8A 0.9900
C8 H8B 0.9900
C9 H9A 0.9900
C9 H9B 0.9900
C9 C10 1.517(4)
C11 C12 1.392(4)
C11 C16 1.396(4)
C12 H12 0.9500
C12 C13 1.396(4)
C13 H13 0.9500
C13 C14 1.388(4)
C14 C15 1.387(4)
C15 H15 0.9500
C15 C16 1.384(4)
C16 H16 0.9500
C17 H17A 0.9900
C17 H17B 0.9900
C17 C18 1.509(4)
C19 C20 1.409(5)
C19 C24 1.391(4)
C20 H20 0.9500
C20 C21 1.375(5)
C21 H21 0.9500
C21 C22 1.379(5)
C22 C23 1.380(4)
C23 H23 0.9500
C23 C24 1.390(4)
C24 H24 0.9500
N8 C25 1.511(4)
N8 C26 1.500(4)
N8 C27 1.471(4)
N8 C28 1.468(4)
C25 H25A 0.9800
C25 H25B 0.9800
C25 H25C 0.9800
C26 H26A 0.9800
C26 H26B 0.9800
C26 H26C 0.9800
C27 H27A 0.9800
C27 H27B 0.9800
C27 H27C 0.9800
C28 H28A 0.9800
C28 H28B 0.9800
C28 H28C 0.9800

loop_
_geom_torsion_atom_site_label_1
_geom_torsion_atom_site_label_2
_geom_torsion_atom_site_label_3
_geom_torsion_atom_site_label_4
_geom_torsion
Fe O7 C18 N5 -166.5(3)
Fe O7 C18 C17 11.3(3)
Fe N2 C6 C1 -71.8(3)
Fe N2 C6 C5 105.9(2)
Fe N2 C7 O3 178.2(2)
Fe N2 C7 C8 -0.5(3)
Fe N3 C10 O4 173.2(2)
Fe N3 C10 C9 -1.8(3)
Fe N3 C11 C12 124.4(2)
Fe N3 C11 C16 -52.6(3)
Fe N7 C8 C7 38.7(2)
Fe N7 C9 C10 26.7(2)
Fe N7 C17 C18 37.6(3)
O1 N1 C3 C2 -174.3(3)
O1 N1 C3 C4 5.1(4)
O2 N1 C3 C2 5.3(4)
O2 N1 C3 C4 -175.3(3)
O3 C7 C8 N7 153.3(2)
O5 N4 C14 C13 162.7(4)
O5 N4 C14 C15 -17.5(5)
O6 N4 C14 C13 -15.7(5)
O6 N4 C14 C15 164.1(3)
O8 N6 C22 C21 -178.2(3)
O8 N6 C22 C23 2.0(4)
O9 N6 C22 C21 1.7(4)
O9 N6 C22 C23 -178.2(3)
N1 C3 C4 C5 -178.0(2)
N2 C7 C8 N7 -27.9(3)
N3 C11 C12 C13 -176.1(2)
N3 C11 C16 C15 178.3(2)
N4 C14 C15 C16 -179.5(3)
N5 C19 C20 C21 176.8(3)
N5 C19 C24 C23 -175.0(3)
N6 C22 C23 C24 -179.5(3)
N7 C9 C10 O4 166.2(2)
N7 C9 C10 N3 -18.3(3)
N7 C17 C18 O7 -34.5(3)
N7 C17 C18 N5 143.6(3)
C1 C2 C3 N1 177.1(2)
C1 C2 C3 C4 -2.3(4)
C2 C1 C6 N2 179.6(2)
C2 C1 C6 C5 1.9(4)
C2 C3 C4 C5 1.3(4)
C3 C4 C5 C6 1.3(4)
C4 C5 C6 N2 179.5(2)
C4 C5 C6 C1 -2.8(4)
C6 N2 C7 O3 -6.6(4)
C6 N2 C7 C8 174.7(2)
C6 C1 C2 C3 0.6(4)
C7 N2 C6 C1 113.2(3)
C7 N2 C6 C5 -69.1(3)
C8 N7 C9 C10 142.9(2)
C8 N7 C17 C18 -76.9(3)
C9 N7 C8 C7 -78.8(3)
C9 N7 C17 C18 154.6(2)
C10 N3 C11 C12 -62.7(3)
C10 N3 C11 C16 120.3(2)
C11 N3 C10 O4 0.1(4)
C11 N3 C10 C9 -174.9(2)
C11 C12 C13 C14 -2.3(4)
C12 C11 C16 C15 1.2(4)
C12 C13 C14 N4 -178.4(3)
C12 C13 C14 C15 1.8(5)
C13 C14 C15 C16 0.3(5)
C14 C15 C16 C11 -1.8(4)
C16 C11 C12 C13 0.9(4)
C17 N7 C8 C7 153.1(2)
C17 N7 C9 C10 -88.9(3)
C18 N5 C19 C20 154.3(3)
C18 N5 C19 C24 -30.1(5)
C19 N5 C18 O7 -7.4(5)
C19 N5 C18 C17 174.8(3)
C19 C20 C21 C22 -1.6(5)
C20 C19 C24 C23 0.4(4)
C20 C21 C22 N6 -179.1(3)
C20 C21 C22 C23 0.7(5)
C21 C22 C23 C24 0.7(5)
C22 C23 C24 C19 -1.3(4)
C24 C19 C20 C21 1.0(5)

loop_
_exptl_oxdiff_crystal_face_indexfrac_h
_exptl_oxdiff_crystal_face_indexfrac_k
_exptl_oxdiff_crystal_face_indexfrac_l
_exptl_oxdiff_crystal_face_x
_exptl_oxdiff_crystal_face_y
_exptl_oxdiff_crystal_face_z
1.0284 -6.2586 -0.3377 -0.8696 0.0226 0.4933
6.7108 4.7021 -0.8042 -0.2832 0.0072 -0.9590
-0.1994 6.6056 0.2312 0.8069 -0.0210 -0.5903
-7.1422 -1.5547 0.9619 0.7097 -0.0183 0.7042
-5.8952 -6.4383 -4.1774 0.0700 0.5310 0.8445
-0.2830 -0.6716 -8.5802 0.1246 0.9486 -0.2909
5.9305 6.4662 3.9581 -0.0669 -0.5073 -0.8592
-1.0000 5.0000 8.0000 0.5659 -0.8676 -0.0443
4.0000 1.0000 7.0000 -0.5300 -0.8203 -0.0779
1.0000 2.0000 9.0000 -0.0665 -1.0033 0.1335
1.0000 4.0000 9.0000 0.1715 -1.0027 -0.0526

loop_
_smtbx_masks_void_nr
_smtbx_masks_void_average_x
_smtbx_masks_void_average_y
_smtbx_masks_void_average_z
_smtbx_masks_void_volume
_smtbx_masks_void_count_electrons
_smtbx_masks_void_content
1 0.500 0.000 0.000 91.3 13.4 'Partially occupied water molecules.'
